data_7218086
loop_
_publ_author_name
'Yang, Daoshan'
'Yan, Kelu'
'Wei, Wei'
'Tian, Laijin'
'Li, Qinghe'
'You, Jinmao'
'Wang, Hua'

_publ_section_title
;
 Metal-free n-Et4NBr-catalyzed radical cyclization of disulfides and
 alkynes leading to benzothiophenes under mild conditions
;
_journal_name_full 'RSC Adv.'
_journal_paper_doi 10.1039/C4RA08260E
_journal_year 2014
_chemical_formula_moiety 'C21 H22 N2 O3 S'
_chemical_formula_sum 'C21 H22 N2 O3 S'
_chemical_formula_weight 382.47
_chemical_name_systematic
;
 ?
;
_space_group_IT_number 61
_symmetry_cell_setting orthorhombic
_symmetry_space_group_name_Hall '-P 2ac 2ab'
_symmetry_space_group_name_H-M 'P b c a'
_atom_sites_solution_hydrogens geom
_atom_sites_solution_primary direct
_atom_sites_solution_secondary difmap
_audit_creation_method SHELXL-97
_cell_angle_alpha 90.00
_cell_angle_beta 90.00
_cell_angle_gamma 90.00
_cell_formula_units_Z 8
_cell_length_a 10.0704(16)
_cell_length_b 16.864(3)
_cell_length_c 22.682(4)
_cell_measurement_reflns_used 3702
_cell_measurement_temperature 295(2)
_cell_measurement_theta_max 21.99
_cell_measurement_theta_min 2.56
_cell_volume 3852.0(11)
_computing_cell_refinement 'SAINT (Bruker, 2002)'
_computing_data_collection 'SMART (Bruker, 2002)'
_computing_data_reduction SAINT
_computing_molecular_graphics 'ORTEP-3 for Windows (Farrugia, 1997)'
_computing_publication_material SHELXL-97
_computing_structure_refinement 'SHELXL-97 (Sheldrick, 2008)'
_computing_structure_solution 'SHELXS-97 (Sheldrick, 2008)'
_diffrn_ambient_temperature 295(2)
_diffrn_measured_fraction_theta_full 1.000
_diffrn_measured_fraction_theta_max 1.000
_diffrn_measurement_device_type 'Bruker Smart Apex DDC'
_diffrn_measurement_method '\f and \w scans'
_diffrn_radiation_monochromator graphite
_diffrn_radiation_source 'fine-focus sealed tube'
_diffrn_radiation_type MoK\a
_diffrn_radiation_wavelength 0.71073
_diffrn_reflns_av_R_equivalents 0.0584
_diffrn_reflns_av_sigmaI/netI 0.0390
_diffrn_reflns_limit_h_max 12
_diffrn_reflns_limit_h_min -12
_diffrn_reflns_limit_k_max 19
_diffrn_reflns_limit_k_min -20
_diffrn_reflns_limit_l_max 27
_diffrn_reflns_limit_l_min -27
_diffrn_reflns_number 28000
_diffrn_reflns_theta_full 26.00
_diffrn_reflns_theta_max 26.00
_diffrn_reflns_theta_min 1.80
_exptl_absorpt_coefficient_mu 0.192
_exptl_absorpt_correction_T_max 0.9848
_exptl_absorpt_correction_T_min 0.9811
_exptl_absorpt_correction_type multi-scan
_exptl_absorpt_process_details 'SADABS (Bruker 2002)'
_exptl_crystal_colour colorless
_exptl_crystal_density_diffrn 1.319
_exptl_crystal_density_method 'not measured'
_exptl_crystal_description block
_exptl_crystal_F_000 1616
_exptl_crystal_size_max 0.10
_exptl_crystal_size_mid 0.10
_exptl_crystal_size_min 0.08
_refine_diff_density_max 0.260
_refine_diff_density_min -0.307
_refine_diff_density_rms 0.040
_refine_ls_extinction_method none
_refine_ls_goodness_of_fit_ref 1.020
_refine_ls_hydrogen_treatment constr
_refine_ls_matrix_type full
_refine_ls_number_parameters 244
_refine_ls_number_reflns 3789
_refine_ls_number_restraints 0
_refine_ls_restrained_S_all 1.020
_refine_ls_R_factor_all 0.0680
_refine_ls_R_factor_gt 0.0436
_refine_ls_shift/su_max 0.001
_refine_ls_shift/su_mean 0.000
_refine_ls_structure_factor_coef Fsqd
_refine_ls_weighting_details 'calc w=1/[\s^2^(Fo^2^)+(0.0572P)^2^+0.6891P] where P=(Fo^2^+2Fc^2^)/3'
_refine_ls_weighting_scheme calc
_refine_ls_wR_factor_gt 0.1054
_refine_ls_wR_factor_ref 0.1159
_reflns_number_gt 2736
_reflns_number_total 3789
_reflns_threshold_expression >2sigma(I)
_cod_data_source_file c4ra08260e2.cif
_cod_data_source_block sad
_cod_original_sg_symbol_Hall '-P 2ac 2bc'
_cod_original_sg_symbol_H-M Pbca
_cod_database_code 7218086

loop_
_symmetry_equiv_pos_as_xyz
'x, y, z'
'-x+1/2, -y, z+1/2'
'-x, y+1/2, -z+1/2'
'x+1/2, -y+1/2, -z'
'-x, -y, -z'
'x-1/2, y, -z-1/2'
'x, -y-1/2, z-1/2'
'-x-1/2, y-1/2, z'

loop_
_atom_site_label
_atom_site_type_symbol
_atom_site_fract_x
_atom_site_fract_y
_atom_site_fract_z
_atom_site_U_iso_or_equiv
_atom_site_adp_type
_atom_site_occupancy
_atom_site_symmetry_multiplicity
_atom_site_calc_flag
_atom_site_refinement_flags
S1 S 0.83707(5) 0.16858(3) 0.26044(2) 0.03779(16) Uani 1 1 d .
O3 O 0.95067(13) 0.21946(8) 0.26049(6) 0.0466(4) Uani 1 1 d .
O2 O 0.78535(14) 0.14357(9) 0.20483(6) 0.0490(4) Uani 1 1 d .
N1 N 0.71563(15) 0.21479(10) 0.29222(8) 0.0419(4) Uani 1 1 d .
H1 H 0.6414 0.2032 0.2767 0.063 Uiso 1 1 d R
N2 N 0.67247(16) 0.01812(10) 0.27753(8) 0.0470(5) Uani 1 1 d .
H2A H 0.6717 0.0438 0.2453 0.071 Uiso 1 1 d R
C1 C 0.87510(18) 0.08715(11) 0.30490(8) 0.0360(5) Uani 1 1 d .
C2 C 0.99232(19) 0.08974(12) 0.33744(9) 0.0408(5) Uani 1 1 d .
H2 H 1.0471 0.1340 0.3348 0.049 Uiso 1 1 calc R
C15 C 0.71338(19) 0.23772(11) 0.35245(9) 0.0395(5) Uani 1 1 d .
C6 C 0.78840(18) 0.02141(12) 0.30901(9) 0.0390(5) Uani 1 1 d .
C16 C 0.8243(2) 0.26706(12) 0.38072(10) 0.0462(5) Uani 1 1 d .
H16 H 0.9050 0.2702 0.3610 0.055 Uiso 1 1 calc R
C5 C 0.8265(2) -0.03905(13) 0.34763(10) 0.0470(5) Uani 1 1 d .
H5 H 0.7708 -0.0825 0.3526 0.056 Uiso 1 1 calc R
C8 C 0.49028(18) -0.06204(11) 0.32336(9) 0.0395(5) Uani 1 1 d .
C3 C 1.0278(2) 0.02791(13) 0.37323(9) 0.0484(5) Uani 1 1 d .
H3 H 1.1077 0.0290 0.3938 0.058 Uiso 1 1 calc R
O1 O 0.21519(16) -0.11132(12) 0.45495(8) 0.0728(5) Uani 1 1 d .
C11 C 0.3084(2) -0.09150(14) 0.41317(10) 0.0504(6) Uani 1 1 d .
C4 C 0.9433(2) -0.03606(13) 0.37833(10) 0.0510(6) Uani 1 1 d .
H4 H 0.9661 -0.0779 0.4031 0.061 Uiso 1 1 calc R
C9 C 0.3920(2) -0.11937(12) 0.31729(10) 0.0460(5) Uani 1 1 d .
H9 H 0.3871 -0.1485 0.2825 0.055 Uiso 1 1 calc R
C20 C 0.5939(2) 0.23382(14) 0.38224(11) 0.0553(6) Uani 1 1 d .
H20 H 0.5188 0.2134 0.3638 0.066 Uiso 1 1 calc R
C7 C 0.5906(2) -0.05292(13) 0.27440(10) 0.0471(5) Uani 1 1 d .
H7A H 0.6485 -0.0989 0.2747 0.057 Uiso 1 1 calc R
H7B H 0.5437 -0.0528 0.2371 0.057 Uiso 1 1 calc R
C12 C 0.4022(2) -0.03331(14) 0.41978(11) 0.0564(6) Uani 1 1 d .
H12 H 0.4060 -0.0038 0.4544 0.068 Uiso 1 1 calc R
C10 C 0.3023(2) -0.13390(14) 0.36136(11) 0.0537(6) Uani 1 1 d .
H10 H 0.2372 -0.1724 0.3563 0.064 Uiso 1 1 calc R
C17 C 0.8144(3) 0.29175(13) 0.43856(11) 0.0566(6) Uani 1 1 d .
H17 H 0.8900 0.3107 0.4575 0.068 Uiso 1 1 calc R
C13 C 0.4917(2) -0.01867(13) 0.37425(10) 0.0530(6) Uani 1 1 d .
H13 H 0.5539 0.0216 0.3786 0.064 Uiso 1 1 calc R
C18 C 0.6966(3) 0.28925(14) 0.46925(11) 0.0613(7) Uani 1 1 d .
C19 C 0.5869(3) 0.26042(15) 0.43957(12) 0.0665(7) Uani 1 1 d .
H19 H 0.5056 0.2589 0.4590 0.080 Uiso 1 1 calc R
C14 C 0.2245(3) -0.0758(2) 0.51091(13) 0.0923(10) Uani 1 1 d .
H14A H 0.1538 -0.0948 0.5355 0.138 Uiso 1 1 calc R
H14B H 0.2176 -0.0192 0.5069 0.138 Uiso 1 1 calc R
H14C H 0.3083 -0.0890 0.5285 0.138 Uiso 1 1 calc R
C21 C 0.6868(4) 0.31760(19) 0.53208(13) 0.0954(10) Uani 1 1 d .
H21A H 0.7725 0.3351 0.5453 0.143 Uiso 1 1 calc R
H21B H 0.6567 0.2749 0.5567 0.143 Uiso 1 1 calc R
H21C H 0.6249 0.3608 0.5343 0.143 Uiso 1 1 calc R

loop_
_atom_site_aniso_label
_atom_site_aniso_U_11
_atom_site_aniso_U_22
_atom_site_aniso_U_33
_atom_site_aniso_U_23
_atom_site_aniso_U_13
_atom_site_aniso_U_12
S1 0.0302(3) 0.0397(3) 0.0435(3) 0.0069(2) 0.0022(2) -0.0028(2)
O3 0.0344(7) 0.0452(9) 0.0602(10) 0.0087(7) 0.0067(7) -0.0081(6)
O2 0.0488(9) 0.0566(10) 0.0414(9) 0.0060(7) -0.0008(7) -0.0058(7)
N1 0.0284(9) 0.0475(11) 0.0499(11) 0.0042(8) -0.0022(7) 0.0021(7)
N2 0.0392(10) 0.0465(11) 0.0553(11) 0.0123(8) -0.0067(8) -0.0115(8)
C1 0.0315(10) 0.0360(11) 0.0406(11) 0.0021(9) 0.0024(8) 0.0010(8)
C2 0.0322(11) 0.0425(12) 0.0477(12) -0.0029(9) 0.0014(9) 0.0009(9)
C15 0.0379(11) 0.0314(11) 0.0490(13) 0.0076(9) 0.0016(9) 0.0062(9)
C6 0.0327(10) 0.0412(12) 0.0432(12) 0.0032(9) 0.0024(9) -0.0002(9)
C16 0.0413(12) 0.0426(12) 0.0548(14) 0.0059(10) 0.0000(10) 0.0022(9)
C5 0.0481(12) 0.0393(12) 0.0537(13) 0.0079(10) 0.0027(11) -0.0037(10)
C8 0.0334(10) 0.0367(11) 0.0486(12) 0.0033(9) -0.0045(9) -0.0002(9)
C3 0.0421(12) 0.0519(14) 0.0514(14) -0.0007(11) -0.0095(10) 0.0084(10)
O1 0.0572(11) 0.0925(14) 0.0688(12) 0.0103(10) 0.0179(9) -0.0018(9)
C11 0.0380(12) 0.0576(14) 0.0556(15) 0.0107(12) 0.0036(10) 0.0063(10)
C4 0.0561(14) 0.0448(13) 0.0522(14) 0.0099(10) -0.0040(11) 0.0110(11)
C9 0.0404(12) 0.0413(12) 0.0563(14) -0.0003(10) -0.0038(10) -0.0031(10)
C20 0.0438(13) 0.0604(15) 0.0616(16) 0.0021(12) 0.0076(11) 0.0009(11)
C7 0.0407(12) 0.0483(13) 0.0524(14) 0.0028(10) -0.0011(10) -0.0105(10)
C12 0.0530(14) 0.0635(15) 0.0527(14) -0.0091(12) 0.0008(11) 0.0032(12)
C10 0.0411(13) 0.0542(14) 0.0659(16) 0.0059(12) 0.0006(11) -0.0100(11)
C17 0.0659(16) 0.0474(14) 0.0566(15) -0.0005(12) -0.0103(12) 0.0030(12)
C13 0.0438(12) 0.0516(14) 0.0635(16) -0.0071(12) -0.0013(11) -0.0093(11)
C18 0.0844(19) 0.0457(14) 0.0537(15) 0.0012(11) 0.0104(14) 0.0122(13)
C19 0.0613(17) 0.0729(18) 0.0653(18) 0.0043(14) 0.0224(14) 0.0075(13)
C14 0.112(3) 0.098(2) 0.067(2) 0.0032(17) 0.0333(18) 0.0106(19)
C21 0.137(3) 0.084(2) 0.065(2) -0.0153(16) 0.0158(19) 0.013(2)

loop_
_atom_type_symbol
_atom_type_description
_atom_type_scat_dispersion_real
_atom_type_scat_dispersion_imag
_atom_type_scat_source
C C 0.0033 0.0016 'International Tables Vol C Tables 4.2.6.8 and 6.1.1.4'
H H 0.0000 0.0000 'International Tables Vol C Tables 4.2.6.8 and 6.1.1.4'
N N 0.0061 0.0033 'International Tables Vol C Tables 4.2.6.8 and 6.1.1.4'
O O 0.0106 0.0060 'International Tables Vol C Tables 4.2.6.8 and 6.1.1.4'
S S 0.1246 0.1234 'International Tables Vol C Tables 4.2.6.8 and 6.1.1.4'

loop_
_geom_angle_atom_site_label_1
_geom_angle_atom_site_label_2
_geom_angle_atom_site_label_3
_geom_angle
O2 S1 O3 118.01(9)
O2 S1 N1 105.06(9)
O3 S1 N1 108.36(9)
O2 S1 C1 110.96(9)
O3 S1 C1 107.21(9)
N1 S1 C1 106.67(9)
C15 N1 S1 124.84(13)
C15 N1 H1 116.6
S1 N1 H1 111.7
C6 N2 C7 122.77(17)
C6 N2 H2A 115.8
C7 N2 H2A 111.8
C2 C1 C6 120.86(18)
C2 C1 S1 117.85(15)
C6 C1 S1 121.27(14)
C3 C2 C1 120.76(19)
C3 C2 H2 119.6
C1 C2 H2 119.6
C16 C15 C20 119.7(2)
C16 C15 N1 122.14(18)
C20 C15 N1 118.12(19)
N2 C6 C5 122.09(18)
N2 C6 C1 121.58(18)
C5 C6 C1 116.33(18)
C15 C16 C17 119.5(2)
C15 C16 H16 120.3
C17 C16 H16 120.3
C4 C5 C6 121.9(2)
C4 C5 H5 119.1
C6 C5 H5 119.1
C13 C8 C9 117.6(2)
C13 C8 C7 124.07(18)
C9 C8 C7 118.33(19)
C2 C3 C4 118.98(19)
C2 C3 H3 120.5
C4 C3 H3 120.5
C11 O1 C14 118.2(2)
C12 C11 O1 124.7(2)
C12 C11 C10 119.7(2)
O1 C11 C10 115.6(2)
C5 C4 C3 121.1(2)
C5 C4 H4 119.4
C3 C4 H4 119.4
C10 C9 C8 121.4(2)
C10 C9 H9 119.3
C8 C9 H9 119.3
C19 C20 C15 119.4(2)
C19 C20 H20 120.3
C15 C20 H20 120.3
N2 C7 C8 115.29(18)
N2 C7 H7A 108.5
C8 C7 H7A 108.5
N2 C7 H7B 108.5
C8 C7 H7B 108.5
H7A C7 H7B 107.5
C11 C12 C13 119.5(2)
C11 C12 H12 120.3
C13 C12 H12 120.3
C9 C10 C11 120.0(2)
C9 C10 H10 120.0
C11 C10 H10 120.0
C18 C17 C16 122.2(2)
C18 C17 H17 118.9
C16 C17 H17 118.9
C8 C13 C12 121.7(2)
C8 C13 H13 119.2
C12 C13 H13 119.2
C17 C18 C19 117.0(2)
C17 C18 C21 121.7(3)
C19 C18 C21 121.4(3)
C20 C19 C18 122.3(2)
C20 C19 H19 118.9
C18 C19 H19 118.9
O1 C14 H14A 109.5
O1 C14 H14B 109.5
H14A C14 H14B 109.5
O1 C14 H14C 109.5
H14A C14 H14C 109.5
H14B C14 H14C 109.5
C18 C21 H21A 109.5
C18 C21 H21B 109.5
H21A C21 H21B 109.5
C18 C21 H21C 109.5
H21A C21 H21C 109.5
H21B C21 H21C 109.5

loop_
_geom_bond_atom_site_label_1
_geom_bond_atom_site_label_2
_geom_bond_distance
S1 O2 1.4284(15)
S1 O3 1.4300(14)
S1 N1 1.6195(17)
S1 C1 1.746(2)
N1 C15 1.420(3)
N1 H1 0.8492
N2 C6 1.370(2)
N2 C7 1.456(2)
N2 H2A 0.8500
C1 C2 1.393(3)
C1 C6 1.414(3)
C2 C3 1.369(3)
C2 H2 0.9300
C15 C16 1.380(3)
C15 C20 1.382(3)
C6 C5 1.398(3)
C16 C17 1.380(3)
C16 H16 0.9300
C5 C4 1.367(3)
C5 H5 0.9300
C8 C13 1.367(3)
C8 C9 1.390(3)
C8 C7 1.509(3)
C3 C4 1.379(3)
C3 H3 0.9300
O1 C11 1.375(3)
O1 C14 1.407(3)
C11 C12 1.370(3)
C11 C10 1.377(3)
C4 H4 0.9300
C9 C10 1.370(3)
C9 H9 0.9300
C20 C19 1.377(3)
C20 H20 0.9300
C7 H7A 0.9700
C7 H7B 0.9700
C12 C13 1.393(3)
C12 H12 0.9300
C10 H10 0.9300
C17 C18 1.377(3)
C17 H17 0.9300
C13 H13 0.9300
C18 C19 1.381(4)
C18 C21 1.506(4)
C19 H19 0.9300
C14 H14A 0.9600
C14 H14B 0.9600
C14 H14C 0.9600
C21 H21A 0.9600
C21 H21B 0.9600
C21 H21C 0.9600
